data_4332460
loop_
_publ_author_name
'Liu, Lihua'
'Zakharov, Lev N.'
'Golen, James A.'
'Rheingold, Arnold L.'
'Watson, William H.'
'Hanna, Tracy A.'

_publ_section_title
;
 Molybdocalixarene Structure Control via Rim Deprotonation. Synthesis,
 Characterization, and Crystal Structures of Calix[4]arene Mo(VI) Monooxo
 Complexes and Calix[4]arene Alkali Metal/Mo(VI) Dioxo Complexes
;
_journal_issue 10
_journal_name_full 'Inorganic Chemistry'
_journal_page_first 4247
_journal_page_last 4260
_journal_paper_doi 10.1021/ic060404d
_journal_volume 45
_journal_year 2006
_chemical_formula_sum 'C94 H109 Br4 Li4 Mo2 N3 O20'
_chemical_formula_weight 2140.12
_chemical_name_systematic
; 
 ? 
;
_space_group_IT_number 14
_symmetry_cell_setting monoclinic
_symmetry_space_group_name_Hall '-P 2yn'
_symmetry_space_group_name_H-M 'P 1 21/n 1'
_atom_sites_solution_hydrogens geom
_atom_sites_solution_primary direct
_atom_sites_solution_secondary difmap
_audit_creation_method SHELXL-97
_cell_angle_alpha 90.00
_cell_angle_beta 115.5800(10)
_cell_angle_gamma 90.00
_cell_formula_units_Z 2
_cell_length_a 18.0459(11)
_cell_length_b 15.3228(9)
_cell_length_c 19.2400(12)
_cell_measurement_reflns_used 7693
_cell_measurement_temperature 100(2)
_cell_measurement_theta_max 27.50
_cell_measurement_theta_min 2.51
_cell_volume 4798.7(5)
_computing_cell_refinement 'Bruker SMART'
_computing_data_collection 'Bruker SMART'
_computing_data_reduction 'Bruker SAINT'
_computing_molecular_graphics 'Bruker SHELXTL'
_computing_publication_material 'Bruker SHELXTL'
_computing_structure_refinement 'SHELXL-97 (Sheldrick, 1997)'
_computing_structure_solution 'SHELXS-97 (Sheldrick, 1990)'
_diffrn_ambient_temperature 100(2)
_diffrn_measured_fraction_theta_full 0.992
_diffrn_measured_fraction_theta_max 0.992
_diffrn_measurement_device_type 'CCD area detector'
_diffrn_measurement_method 'phi and omega scans'
_diffrn_radiation_monochromator graphite
_diffrn_radiation_source 'fine-focus sealed tube'
_diffrn_radiation_type MoK\a
_diffrn_radiation_wavelength 0.71073
_diffrn_reflns_av_R_equivalents 0.0272
_diffrn_reflns_av_sigmaI/netI 0.0339
_diffrn_reflns_limit_h_max 17
_diffrn_reflns_limit_h_min -23
_diffrn_reflns_limit_k_max 18
_diffrn_reflns_limit_k_min -19
_diffrn_reflns_limit_l_max 24
_diffrn_reflns_limit_l_min -24
_diffrn_reflns_number 29665
_diffrn_reflns_theta_full 27.52
_diffrn_reflns_theta_max 27.52
_diffrn_reflns_theta_min 1.77
_exptl_absorpt_coefficient_mu 1.995
_exptl_absorpt_correction_T_max 1.000
_exptl_absorpt_correction_T_min 0.847
_exptl_absorpt_correction_type multi-scan
_exptl_absorpt_process_details SADABS
_exptl_crystal_colour yellow
_exptl_crystal_density_diffrn 1.481
_exptl_crystal_density_meas 0
_exptl_crystal_density_method 'not measured'
_exptl_crystal_description block
_exptl_crystal_F_000 2180
_exptl_crystal_size_max 0.20
_exptl_crystal_size_mid 0.15
_exptl_crystal_size_min 0.12
_refine_diff_density_max 1.431
_refine_diff_density_min -1.040
_refine_diff_density_rms 0.095
_refine_ls_extinction_method none
_refine_ls_goodness_of_fit_ref 1.045
_refine_ls_hydrogen_treatment mixed
_refine_ls_matrix_type full
_refine_ls_number_parameters 532
_refine_ls_number_reflns 10946
_refine_ls_number_restraints 0
_refine_ls_restrained_S_all 1.045
_refine_ls_R_factor_all 0.0515
_refine_ls_R_factor_gt 0.0418
_refine_ls_shift/su_max 0.002
_refine_ls_shift/su_mean 0.000
_refine_ls_structure_factor_coef Fsqd
_refine_ls_weighting_details 'calc w=1/[\s^2^(Fo^2^)+(0.0721P)^2^+3.8153P] where P=(Fo^2^+2Fc^2^)/3'
_refine_ls_weighting_scheme calc
_refine_ls_wR_factor_gt 0.1180
_refine_ls_wR_factor_ref 0.1227
_reflns_number_gt 8954
_reflns_number_total 10946
_reflns_threshold_expression >2sigma(I)
_cod_data_source_file ic060404dsup1.cif
_cod_data_source_block tcu60
_cod_depositor_comments
;
The following automatic conversions were performed:

'_symmetry_cell_setting' value 'Monoclinic' changed to 'monoclinic'
according to /home/saulius/struct/CIF-dictionaries/cif_core.dic
dictionary named 'cif_core.dic' version 2.4.2 from
2011-04-26.

'_exptl_absorpt_correction_type' value 'Multi-scan'
changed to 'multi-scan' according to
/home/saulius/struct/CIF-dictionaries/cif_core.dic dictionary named
'cif_core.dic' version 2.4.2 from 2011-04-26.

Automatic conversion script
Id: cif_fix_values 1891 2012-01-12 08:04:46Z andrius 
;
_cod_original_sg_symbol_H-M P2(1)/n
_cod_database_code 4332460

loop_
_symmetry_equiv_pos_as_xyz
'x, y, z'
'-x+1/2, y+1/2, -z+1/2'
'-x, -y, -z'
'x-1/2, -y-1/2, z-1/2'

loop_
_atom_site_label
_atom_site_type_symbol
_atom_site_fract_x
_atom_site_fract_y
_atom_site_fract_z
_atom_site_U_iso_or_equiv
_atom_site_adp_type
_atom_site_occupancy
_atom_site_symmetry_multiplicity
_atom_site_calc_flag
_atom_site_refinement_flags
Mo1 Mo 0.384076(14) 0.036929(16) 0.538842(14) 0.02136(8) Uani 1 1 d .
Br1 Br 0.16880(2) 0.40898(3) 0.60071(2) 0.04284(11) Uani 1 1 d .
Br2 Br 0.06264(2) -0.09867(2) 0.642186(19) 0.03386(9) Uani 1 1 d .
O1 O 0.35678(12) 0.06534(13) 0.63205(11) 0.0224(4) Uani 1 1 d .
O2 O 0.39720(12) 0.16603(13) 0.54081(11) 0.0240(4) Uani 1 1 d .
O3 O 0.25863(12) 0.06994(13) 0.49405(11) 0.0224(4) Uani 1 1 d .
O4 O 0.34000(12) -0.08003(13) 0.54726(12) 0.0261(4) Uani 1 1 d .
O5 O 0.37654(13) 0.02218(14) 0.44709(12) 0.0281(4) Uani 1 1 d .
O6 O 0.48519(12) 0.01410(14) 0.59959(12) 0.0283(4) Uani 1 1 d .
O7 O 0.41095(18) 0.15407(17) 0.33665(15) 0.0494(7) Uani 1 1 d .
O8 O 0.33126(13) -0.02426(16) 0.27438(13) 0.0347(5) Uani 1 1 d .
O9 O 0.18333(13) 0.12304(19) 0.63343(13) 0.0392(6) Uani 1 1 d .
Li1 Li 0.4072(3) 0.0344(3) 0.3644(3) 0.0278(11) Uani 1 1 d .
Li2 Li 0.2453(3) 0.0856(5) 0.5838(3) 0.0435(16) Uani 1 1 d .
C1 C 0.41854(17) -0.0125(2) 0.75008(17) 0.0277(6) Uani 1 1 d .
C2 C 0.46627(19) -0.0106(2) 0.82967(18) 0.0329(7) Uani 1 1 d .
H2A H 0.4744 -0.0626 0.8589 0.040 Uiso 1 1 calc R
C3 C 0.5022(2) 0.0673(3) 0.86652(18) 0.0356(7) Uani 1 1 d .
H3A H 0.5336 0.0685 0.9208 0.043 Uiso 1 1 calc R
C4 C 0.49202(18) 0.1425(2) 0.82410(18) 0.0320(7) Uani 1 1 d .
H4A H 0.5168 0.1950 0.8498 0.038 Uiso 1 1 calc R
C5 C 0.44594(17) 0.1433(2) 0.74393(17) 0.0257(6) Uani 1 1 d .
C6 C 0.40697(17) 0.0650(2) 0.70840(16) 0.0248(6) Uani 1 1 d .
C7 C 0.44607(18) 0.2221(2) 0.69732(17) 0.0279(6) Uani 1 1 d .
H7A H 0.4871 0.2117 0.6769 0.033 Uiso 1 1 calc R
H7B H 0.4659 0.2723 0.7331 0.033 Uiso 1 1 calc R
C8 C 0.36664(18) 0.24968(19) 0.63021(17) 0.0263(6) Uani 1 1 d .
C9 C 0.3133(2) 0.3059(2) 0.64302(18) 0.0302(6) Uani 1 1 d .
H9A H 0.3262 0.3258 0.6937 0.036 Uiso 1 1 calc R
C10 C 0.24158(19) 0.3328(2) 0.58194(18) 0.0301(7) Uani 1 1 d .
C11 C 0.22191(19) 0.3069(2) 0.50682(18) 0.0289(6) Uani 1 1 d .
H11A H 0.1728 0.3270 0.4656 0.035 Uiso 1 1 calc R
C12 C 0.27455(19) 0.25138(19) 0.49223(17) 0.0268(6) Uani 1 1 d .
C13 C 0.34686(18) 0.22208(19) 0.55421(17) 0.0253(6) Uani 1 1 d .
C14 C 0.25406(19) 0.2230(2) 0.41000(17) 0.0279(6) Uani 1 1 d .
H14A H 0.2328 0.2744 0.3759 0.033 Uiso 1 1 calc R
H14B H 0.3057 0.2049 0.4078 0.033 Uiso 1 1 calc R
C15 C 0.19238(17) 0.1496(2) 0.37776(17) 0.0266(6) Uani 1 1 d .
C16 C 0.1297(2) 0.1549(2) 0.30326(17) 0.0318(7) Uani 1 1 d .
H16A H 0.1224 0.2070 0.2742 0.038 Uiso 1 1 calc R
C17 C 0.07766(19) 0.0839(2) 0.27123(18) 0.0335(7) Uani 1 1 d .
H17A H 0.0336 0.0883 0.2212 0.040 Uiso 1 1 calc R
C18 C 0.09039(18) 0.0072(2) 0.31246(17) 0.0308(7) Uani 1 1 d .
H18A H 0.0553 -0.0413 0.2899 0.037 Uiso 1 1 calc R
C19 C 0.15364(17) -0.0008(2) 0.38651(17) 0.0263(6) Uani 1 1 d .
C20 C 0.20189(17) 0.0733(2) 0.42019(16) 0.0238(6) Uani 1 1 d .
C21 C 0.17561(19) -0.0889(2) 0.42713(17) 0.0284(6) Uani 1 1 d .
H21A H 0.1289 -0.1290 0.4002 0.034 Uiso 1 1 calc R
H21B H 0.2233 -0.1126 0.4207 0.034 Uiso 1 1 calc R
C22 C 0.19609(19) -0.09077(19) 0.51224(18) 0.0265(6) Uani 1 1 d .
C23 C 0.13317(19) -0.09431(19) 0.53538(18) 0.0272(6) Uani 1 1 d .
H23A H 0.0776 -0.0943 0.4978 0.033 Uiso 1 1 calc R
C24 C 0.15095(19) -0.0979(2) 0.61304(18) 0.0287(6) Uani 1 1 d .
C25 C 0.23120(19) -0.10043(19) 0.66875(18) 0.0278(6) Uani 1 1 d .
H25A H 0.2423 -0.1048 0.7216 0.033 Uiso 1 1 calc R
C26 C 0.29607(19) -0.09650(19) 0.64746(18) 0.0275(6) Uani 1 1 d .
C27 C 0.27814(18) -0.09049(19) 0.56850(18) 0.0253(6) Uani 1 1 d .
C28 C 0.3848(2) -0.0977(2) 0.70854(19) 0.0308(7) Uani 1 1 d .
H28A H 0.3897 -0.1424 0.7475 0.037 Uiso 1 1 calc R
H28B H 0.4201 -0.1167 0.6837 0.037 Uiso 1 1 calc R
C29 C 0.3628(6) 0.1962(4) 0.2668(3) 0.130(4) Uani 1 1 d .
H29A H 0.3144 0.2242 0.2690 0.156 Uiso 1 1 calc R
H29B H 0.3436 0.1541 0.2236 0.156 Uiso 1 1 calc R
C30 C 0.4168(6) 0.2622(5) 0.2572(5) 0.120(3) Uani 1 1 d .
H30A H 0.4449 0.2380 0.2273 0.144 Uiso 1 1 calc R
H30B H 0.3846 0.3139 0.2297 0.144 Uiso 1 1 calc R
C31 C 0.4745(5) 0.2852(4) 0.3321(6) 0.108(3) Uani 1 1 d .
H31A H 0.4600 0.3422 0.3471 0.129 Uiso 1 1 calc R
H31B H 0.5301 0.2898 0.3341 0.129 Uiso 1 1 calc R
C32 C 0.4724(3) 0.2129(3) 0.3868(3) 0.0569(11) Uani 1 1 d .
H32A H 0.5264 0.1836 0.4126 0.068 Uiso 1 1 calc R
H32B H 0.4570 0.2369 0.4266 0.068 Uiso 1 1 calc R
C33 C 0.2442(2) -0.0190(4) 0.2505(2) 0.0637(14) Uani 1 1 d .
H33A H 0.2283 0.0415 0.2562 0.076 Uiso 1 1 calc R
H33B H 0.2278 -0.0580 0.2824 0.076 Uiso 1 1 calc R
C34 C 0.2030(3) -0.0467(4) 0.1668(2) 0.0604(12) Uani 1 1 d .
H34A H 0.1522 -0.0127 0.1377 0.073 Uiso 1 1 calc R
H34B H 0.1895 -0.1097 0.1619 0.073 Uiso 1 1 calc R
C35 C 0.2690(3) -0.0260(3) 0.1394(2) 0.0492(10) Uani 1 1 d .
H35A H 0.2627 -0.0629 0.0950 0.059 Uiso 1 1 calc R
H35B H 0.2672 0.0362 0.1248 0.059 Uiso 1 1 calc R
C36 C 0.3476(2) -0.0469(3) 0.2092(2) 0.0377(8) Uani 1 1 d .
H36A H 0.3611 -0.1097 0.2103 0.045 Uiso 1 1 calc R
H36B H 0.3938 -0.0121 0.2093 0.045 Uiso 1 1 calc R
C37 C 0.0992(2) 0.1512(3) 0.5980(2) 0.0461(9) Uani 1 1 d .
H37A H 0.0638 0.1055 0.5630 0.055 Uiso 1 1 calc R
H37B H 0.0935 0.2052 0.5679 0.055 Uiso 1 1 calc R
C38 C 0.0754(2) 0.1675(3) 0.6624(2) 0.0479(10) Uani 1 1 d .
H38A H 0.0439 0.2224 0.6541 0.058 Uiso 1 1 calc R
H38B H 0.0420 0.1187 0.6674 0.058 Uiso 1 1 calc R
C39 C 0.1555(3) 0.1736(6) 0.7314(3) 0.105(3) Uani 1 1 d .
H39A H 0.1712 0.2356 0.7436 0.127 Uiso 1 1 calc R
H39B H 0.1511 0.1468 0.7764 0.127 Uiso 1 1 calc R
C40 C 0.2149(2) 0.1297(4) 0.7160(2) 0.0529(11) Uani 1 1 d .
H40A H 0.2251 0.0709 0.7395 0.064 Uiso 1 1 calc R
H40B H 0.2673 0.1626 0.7374 0.064 Uiso 1 1 calc R
O1S O 0.9156(2) 0.3005(2) 0.55582(19) 0.0716(9) Uani 1 1 d .
C1S C 0.9242(3) 0.3267(3) 0.4892(3) 0.0672(13) Uani 1 1 d .
H1SA H 0.9560 0.2827 0.4758 0.081 Uiso 1 1 calc R
H1SB H 0.9535 0.3832 0.4985 0.081 Uiso 1 1 calc R
C2S C 0.8398(4) 0.3354(3) 0.4252(3) 0.0734(17) Uani 1 1 d .
H2SA H 0.8367 0.3852 0.3913 0.088 Uiso 1 1 calc R
H2SB H 0.8233 0.2814 0.3939 0.088 Uiso 1 1 calc R
C3S C 0.7889(5) 0.3502(6) 0.4647(5) 0.137(4) Uani 1 1 d .
H3SA H 0.7424 0.3087 0.4467 0.165 Uiso 1 1 calc R
H3SB H 0.7668 0.4104 0.4555 0.165 Uiso 1 1 calc R
C4S C 0.8449(4) 0.3362(4) 0.5504(4) 0.0916(19) Uani 1 1 d .
H4SA H 0.8562 0.3926 0.5782 0.110 Uiso 1 1 calc R
H4SB H 0.8181 0.2967 0.5734 0.110 Uiso 1 1 calc R

loop_
_atom_site_aniso_label
_atom_site_aniso_U_11
_atom_site_aniso_U_22
_atom_site_aniso_U_33
_atom_site_aniso_U_23
_atom_site_aniso_U_13
_atom_site_aniso_U_12
Mo1 0.01546(12) 0.02402(13) 0.02447(13) -0.00311(9) 0.00851(10) -0.00027(9)
Br1 0.0392(2) 0.0478(2) 0.03636(19) -0.00530(15) 0.01143(16) 0.01726(15)
Br2 0.02693(17) 0.04303(19) 0.03405(18) 0.00195(13) 0.01545(14) -0.00450(13)
O1 0.0151(9) 0.0280(10) 0.0205(9) -0.0025(8) 0.0042(8) -0.0013(8)
O2 0.0184(10) 0.0250(10) 0.0288(10) -0.0025(8) 0.0105(8) -0.0006(8)
O3 0.0176(9) 0.0282(10) 0.0192(9) -0.0040(8) 0.0057(8) -0.0007(8)
O4 0.0211(10) 0.0256(10) 0.0318(11) -0.0032(9) 0.0116(9) -0.0010(8)
O5 0.0281(11) 0.0288(11) 0.0309(11) -0.0047(9) 0.0159(9) -0.0001(9)
O6 0.0182(10) 0.0295(11) 0.0360(11) -0.0015(9) 0.0104(9) -0.0009(8)
O7 0.0637(18) 0.0354(13) 0.0386(14) 0.0112(11) 0.0123(13) -0.0022(12)
O8 0.0201(11) 0.0547(15) 0.0272(11) -0.0097(10) 0.0083(9) 0.0009(10)
O9 0.0187(11) 0.0704(17) 0.0261(11) -0.0061(11) 0.0074(9) 0.0043(11)
Li1 0.025(3) 0.034(3) 0.023(2) 0.001(2) 0.009(2) 0.006(2)
Li2 0.021(3) 0.082(5) 0.025(3) -0.007(3) 0.007(2) 0.011(3)
C1 0.0162(13) 0.0382(17) 0.0268(14) -0.0014(13) 0.0075(11) -0.0011(12)
C2 0.0227(15) 0.0461(19) 0.0258(15) 0.0067(14) 0.0065(12) -0.0004(13)
C3 0.0241(16) 0.054(2) 0.0239(15) -0.0018(14) 0.0055(13) -0.0024(14)
C4 0.0205(14) 0.0439(18) 0.0269(15) -0.0087(14) 0.0059(12) -0.0025(13)
C5 0.0163(13) 0.0332(15) 0.0256(14) -0.0045(12) 0.0070(11) 0.0013(11)
C6 0.0151(13) 0.0356(15) 0.0223(13) -0.0031(12) 0.0069(11) 0.0009(11)
C7 0.0197(14) 0.0309(15) 0.0279(14) -0.0084(12) 0.0054(12) -0.0032(12)
C8 0.0210(14) 0.0245(14) 0.0300(15) -0.0022(12) 0.0077(12) -0.0010(11)
C9 0.0309(16) 0.0282(15) 0.0283(15) -0.0084(12) 0.0096(13) -0.0010(12)
C10 0.0263(15) 0.0287(15) 0.0332(16) -0.0052(13) 0.0110(13) 0.0072(12)
C11 0.0252(15) 0.0278(15) 0.0286(15) 0.0005(12) 0.0069(12) 0.0039(12)
C12 0.0260(15) 0.0260(14) 0.0285(15) -0.0012(12) 0.0119(12) -0.0005(11)
C13 0.0213(14) 0.0233(14) 0.0305(15) -0.0031(12) 0.0106(12) -0.0027(11)
C14 0.0287(15) 0.0279(15) 0.0258(14) 0.0015(12) 0.0106(12) 0.0052(12)
C15 0.0183(13) 0.0355(16) 0.0238(14) -0.0038(12) 0.0069(11) 0.0062(12)
C16 0.0300(16) 0.0369(17) 0.0250(15) -0.0002(13) 0.0083(13) 0.0095(13)
C17 0.0206(15) 0.0473(19) 0.0240(15) -0.0049(13) 0.0015(12) 0.0074(13)
C18 0.0179(14) 0.0431(18) 0.0275(15) -0.0117(13) 0.0061(12) -0.0011(12)
C19 0.0188(14) 0.0343(16) 0.0255(14) -0.0072(12) 0.0095(12) -0.0005(12)
C20 0.0138(13) 0.0340(15) 0.0218(13) -0.0029(12) 0.0061(11) 0.0034(11)
C21 0.0224(14) 0.0355(16) 0.0255(14) -0.0090(12) 0.0085(12) -0.0069(12)
C22 0.0248(15) 0.0252(14) 0.0277(15) -0.0034(11) 0.0097(12) -0.0042(11)
C23 0.0211(14) 0.0275(15) 0.0290(15) -0.0026(12) 0.0070(12) -0.0072(11)
C24 0.0262(15) 0.0302(15) 0.0313(16) -0.0020(12) 0.0140(13) -0.0082(12)
C25 0.0283(16) 0.0263(15) 0.0276(15) 0.0009(12) 0.0108(13) -0.0062(12)
C26 0.0233(15) 0.0244(14) 0.0308(15) 0.0000(12) 0.0079(13) -0.0037(11)
C27 0.0218(14) 0.0236(14) 0.0308(15) -0.0020(11) 0.0116(12) -0.0021(11)
C28 0.0259(16) 0.0320(16) 0.0298(16) 0.0027(13) 0.0076(13) -0.0003(12)
C29 0.242(10) 0.059(3) 0.048(3) 0.026(3) 0.025(4) -0.009(5)
C30 0.150(8) 0.099(6) 0.132(7) 0.060(5) 0.079(6) 0.015(5)
C31 0.112(6) 0.047(3) 0.197(9) 0.007(4) 0.098(6) -0.012(3)
C32 0.047(2) 0.040(2) 0.084(3) -0.006(2) 0.028(2) -0.0035(18)
C33 0.0252(18) 0.120(4) 0.041(2) -0.021(2) 0.0103(16) 0.005(2)
C34 0.034(2) 0.090(4) 0.044(2) -0.016(2) 0.0053(18) 0.003(2)
C35 0.053(2) 0.057(2) 0.0306(18) -0.0086(17) 0.0114(17) 0.0039(19)
C36 0.0296(17) 0.051(2) 0.0349(17) -0.0136(15) 0.0161(14) -0.0012(15)
C37 0.0216(16) 0.070(3) 0.043(2) 0.0071(19) 0.0109(15) 0.0099(17)
C38 0.0303(18) 0.063(3) 0.053(2) -0.0111(19) 0.0210(17) 0.0092(17)
C39 0.055(3) 0.211(8) 0.043(3) -0.036(4) 0.015(2) 0.047(4)
C40 0.0307(19) 0.096(3) 0.0289(17) -0.010(2) 0.0100(15) 0.008(2)
O1S 0.081(2) 0.066(2) 0.0521(18) 0.0035(16) 0.0133(17) -0.0039(19)
C1S 0.074(3) 0.065(3) 0.047(2) -0.006(2) 0.012(2) 0.002(3)
C2S 0.089(4) 0.036(2) 0.053(3) -0.0027(19) -0.009(3) 0.004(2)
C3S 0.080(5) 0.155(8) 0.157(8) 0.091(7) 0.031(5) 0.024(5)
C4S 0.079(4) 0.084(4) 0.111(5) -0.022(4) 0.041(4) -0.004(3)

loop_
_atom_type_symbol
_atom_type_description
_atom_type_scat_dispersion_real
_atom_type_scat_dispersion_imag
_atom_type_scat_source
C C 0.0033 0.0016 'International Tables Vol C Tables 4.2.6.8 and 6.1.1.4'
H H 0.0000 0.0000 'International Tables Vol C Tables 4.2.6.8 and 6.1.1.4'
Li Li -0.0003 0.0001 'International Tables Vol C Tables 4.2.6.8 and 6.1.1.4'
O O 0.0106 0.0060 'International Tables Vol C Tables 4.2.6.8 and 6.1.1.4'
Br Br -0.2901 2.4595 'International Tables Vol C Tables 4.2.6.8 and 6.1.1.4'
Mo Mo -1.6832 0.6857 'International Tables Vol C Tables 4.2.6.8 and 6.1.1.4'
N N 0.0061 0.0033 'International Tables Vol C Tables 4.2.6.8 and 6.1.1.4'

loop_
_geom_angle_atom_site_label_1
_geom_angle_atom_site_label_2
_geom_angle_atom_site_label_3
_geom_angle
_geom_angle_site_symmetry_1
_geom_angle_site_symmetry_3
O5 Mo1 O6 105.05(10) . .
O5 Mo1 O2 96.07(9) . .
O6 Mo1 O2 96.10(9) . .
O5 Mo1 O4 96.15(9) . .
O6 Mo1 O4 96.02(9) . .
O2 Mo1 O4 159.93(8) . .
O5 Mo1 O1 163.05(9) . .
O6 Mo1 O1 91.89(9) . .
O2 Mo1 O1 81.24(8) . .
O4 Mo1 O1 82.43(8) . .
O5 Mo1 O3 90.96(9) . .
O6 Mo1 O3 163.98(9) . .
O2 Mo1 O3 82.37(8) . .
O4 Mo1 O3 81.56(8) . .
O1 Mo1 O3 72.11(7) . .
O5 Mo1 Li2 127.27(13) . .
O6 Mo1 Li2 127.63(13) . .
O2 Mo1 Li2 81.84(15) . .
O4 Mo1 Li2 78.09(15) . .
O1 Mo1 Li2 35.85(12) . .
O3 Mo1 Li2 36.35(12) . .
C6 O1 Li2 128.5(2) . .
C6 O1 Mo1 129.23(17) . .
Li2 O1 Mo1 102.24(19) . .
C13 O2 Mo1 123.37(17) . .
C20 O3 Li2 129.1(2) . .
C20 O3 Mo1 129.34(17) . .
Li2 O3 Mo1 101.43(19) . .
C27 O4 Mo1 122.70(17) . .
Mo1 O5 Li1 156.6(2) . .
Mo1 O6 Li1 159.7(2) . 3_656
C29 O7 C32 109.6(4) . .
C29 O7 Li1 128.6(4) . .
C32 O7 Li1 121.6(3) . .
C33 O8 C36 109.9(3) . .
C33 O8 Li1 121.4(3) . .
C36 O8 Li1 124.4(3) . .
C37 O9 C40 109.7(3) . .
C37 O9 Li2 126.8(3) . .
C40 O9 Li2 123.5(3) . .
O5 Li1 O8 111.0(3) . .
O5 Li1 O6 106.0(3) . 3_656
O8 Li1 O6 111.4(3) . 3_656
O5 Li1 O7 112.6(3) . .
O8 Li1 O7 107.2(3) . .
O6 Li1 O7 108.7(3) 3_656 .
O1 Li2 O9 124.4(3) . .
O1 Li2 O3 84.0(2) . .
O9 Li2 O3 150.5(4) . .
O1 Li2 Mo1 41.90(13) . .
O9 Li2 Mo1 165.8(3) . .
O3 Li2 Mo1 42.22(13) . .
C6 C1 C2 118.8(3) . .
C6 C1 C28 120.2(3) . .
C2 C1 C28 120.9(3) . .
C1 C2 C3 120.4(3) . .
C4 C3 C2 120.0(3) . .
C3 C4 C5 121.6(3) . .
C4 C5 C6 117.5(3) . .
C4 C5 C7 120.7(3) . .
C6 C5 C7 121.5(3) . .
O1 C6 C1 119.4(3) . .
O1 C6 C5 118.9(3) . .
C1 C6 C5 121.7(3) . .
C5 C7 C8 119.1(2) . .
C9 C8 C13 119.0(3) . .
C9 C8 C7 119.6(3) . .
C13 C8 C7 121.4(3) . .
C10 C9 C8 120.0(3) . .
C9 C10 C11 121.6(3) . .
C9 C10 Br1 119.4(2) . .
C11 C10 Br1 119.0(2) . .
C10 C11 C12 119.7(3) . .
C11 C12 C13 119.2(3) . .
C11 C12 C14 120.2(3) . .
C13 C12 C14 120.6(3) . .
O2 C13 C12 119.6(3) . .
O2 C13 C8 119.8(3) . .
C12 C13 C8 120.6(3) . .
C15 C14 C12 116.3(3) . .
C16 C15 C20 119.5(3) . .
C16 C15 C14 120.3(3) . .
C20 C15 C14 120.0(3) . .
C15 C16 C17 120.1(3) . .
C18 C17 C16 119.8(3) . .
C17 C18 C19 121.4(3) . .
C18 C19 C20 118.1(3) . .
C18 C19 C21 121.2(3) . .
C20 C19 C21 120.4(3) . .
O3 C20 C15 119.7(3) . .
O3 C20 C19 119.5(3) . .
C15 C20 C19 120.8(3) . .
C22 C21 C19 117.4(2) . .
C23 C22 C27 119.2(3) . .
C23 C22 C21 119.7(3) . .
C27 C22 C21 121.1(3) . .
C24 C23 C22 120.4(3) . .
C25 C24 C23 121.0(3) . .
C25 C24 Br2 120.1(2) . .
C23 C24 Br2 118.9(2) . .
C24 C25 C26 120.1(3) . .
C25 C26 C27 119.0(3) . .
C25 C26 C28 120.5(3) . .
C27 C26 C28 120.4(3) . .
O4 C27 C22 119.9(3) . .
O4 C27 C26 119.8(3) . .
C22 C27 C26 120.2(3) . .
C1 C28 C26 116.4(3) . .
O7 C29 C30 105.5(7) . .
C31 C30 C29 106.3(6) . .
C30 C31 C32 107.0(5) . .
O7 C32 C31 103.4(5) . .
O8 C33 C34 107.0(3) . .
C33 C34 C35 102.1(3) . .
C36 C35 C34 102.8(3) . .
O8 C36 C35 104.8(3) . .
O9 C37 C38 106.2(3) . .
C39 C38 C37 103.6(3) . .
C40 C39 C38 108.5(4) . .
C39 C40 O9 107.0(3) . .
C4S O1S C1S 106.6(5) . .
O1S C1S C2S 107.5(5) . .
C3S C2S C1S 103.5(5) . .
C2S C3S C4S 105.8(6) . .
O1S C4S C3S 107.6(6) . .

loop_
_geom_bond_atom_site_label_1
_geom_bond_atom_site_label_2
_geom_bond_distance
_geom_bond_site_symmetry_2
Mo1 O5 1.726(2) .
Mo1 O6 1.725(2) .
Mo1 O2 1.991(2) .
Mo1 O4 1.995(2) .
Mo1 O1 2.100(2) .
Mo1 O3 2.1068(19) .
Mo1 Li2 3.073(6) .
Br1 C10 1.904(3) .
Br2 C24 1.904(3) .
O1 C6 1.353(3) .
O1 Li2 1.842(6) .
O2 C13 1.354(3) .
O3 C20 1.347(3) .
O3 Li2 1.858(6) .
O4 C27 1.354(4) .
O5 Li1 1.906(6) .
O6 Li1 1.909(5) 3_656
O7 C29 1.403(6) .
O7 C32 1.432(5) .
O7 Li1 1.919(6) .
O8 C33 1.435(4) .
O8 C36 1.449(4) .
O8 Li1 1.907(6) .
O9 C37 1.436(4) .
O9 C40 1.441(4) .
O9 Li2 1.848(6) .
Li1 O6 1.909(5) 3_656
C1 C6 1.396(5) .
C1 C2 1.396(4) .
C1 C28 1.515(4) .
C2 C3 1.397(5) .
C3 C4 1.378(5) .
C4 C5 1.401(4) .
C5 C6 1.410(4) .
C5 C7 1.505(4) .
C7 C8 1.517(4) .
C8 C9 1.390(4) .
C8 C13 1.412(4) .
C9 C10 1.384(4) .
C10 C11 1.389(4) .
C11 C12 1.391(4) .
C12 C13 1.408(4) .
C12 C14 1.524(4) .
C14 C15 1.514(4) .
C15 C16 1.393(4) .
C15 C20 1.393(4) .
C16 C17 1.395(5) .
C17 C18 1.381(5) .
C18 C19 1.394(4) .
C19 C20 1.407(4) .
C19 C21 1.524(4) .
C21 C22 1.515(4) .
C22 C23 1.388(4) .
C22 C27 1.407(4) .
C23 C24 1.387(4) .
C24 C25 1.381(4) .
C25 C26 1.399(4) .
C26 C27 1.413(4) .
C26 C28 1.524(4) .
C29 C30 1.470(11) .
C30 C31 1.411(10) .
C31 C32 1.541(8) .
C33 C34 1.514(6) .
C34 C35 1.531(6) .
C35 C36 1.507(5) .
C37 C38 1.497(5) .
C38 C39 1.485(6) .
C39 C40 1.403(6) .
O1S C4S 1.350(7) .
O1S C1S 1.414(6) .
C1S C2S 1.494(7) .
C2S C3S 1.441(10) .
C3S C4S 1.532(10) .
